data_7215446
loop_
_publ_author_name
'Vostrikova, Kira E.'
'Peresypkina, Eugenia V.'
'Drebushchak, Valery A.'

_publ_section_title
;
 Cucurbituril-assisted transformation of nitronyl nitroxide into imino
 nitroxide in the solid state
;
_journal_issue 9
_journal_name_full CrystEngComm
_journal_page_first 3241
_journal_paper_doi 10.1039/c0ce00504e
_journal_volume 13
_journal_year 2011
_chemical_formula_moiety 'C14 H18 N4 O2, C42 H42 N28 O14, Cl, (H2 O)18.15'
_chemical_formula_structural '(C14 H18 N4 O2)@(C42 H42 N28 O14)Cl*18.15(H2 O)'
_chemical_formula_sum 'C56 H96.3 Cl N32 O34.15'
_chemical_formula_weight 1799.80
_chemical_name_systematic
;
?
;
_space_group_IT_number 14
_symmetry_cell_setting monoclinic
_symmetry_space_group_name_Hall '-P 2yn'
_symmetry_space_group_name_H-M 'P 1 21/n 1'
_atom_sites_solution_hydrogens geom
_atom_sites_solution_primary direct
_atom_sites_solution_secondary difmap
_audit_creation_method SHELXL-97
_cell_angle_alpha 90.00
_cell_angle_beta 98.873(2)
_cell_angle_gamma 90.00
_cell_formula_units_Z 4
_cell_length_a 15.4845(4)
_cell_length_b 20.3081(6)
_cell_length_c 27.1300(8)
_cell_measurement_reflns_used 15084
_cell_measurement_temperature 100(2)
_cell_measurement_theta_max 66.5496
_cell_measurement_theta_min 3.0951
_cell_volume 8429.2(4)
_computing_cell_refinement
;
CrysAlisPro, Oxford Diffraction Ltd.,
Version 1.171.34.9 (release 08-12-2009 CrysAlis171 .NET)
(compiled Dec 8 2009,17:31:18)
;
_computing_data_collection
;
CrysAlisPro, Oxford Diffraction Ltd.,
Version 1.171.34.9 (release 08-12-2009 CrysAlis171 .NET)
(compiled Dec 8 2009,17:31:18)
;
_computing_data_reduction
;
CrysAlisPro, Oxford Diffraction Ltd.,
Version 1.171.34.9 (release 08-12-2009 CrysAlis171 .NET)
(compiled Dec 8 2009,17:31:18)
;
_computing_structure_refinement 'SHELXL-97 (Sheldrick, 1997)'
_computing_structure_solution 'SHELXS-97 (Sheldrick, 1990)'
_diffrn_ambient_temperature 100(2)
_diffrn_detector_area_resol_mean 10.5431
_diffrn_measured_fraction_theta_full 0.966
_diffrn_measured_fraction_theta_max 0.966
_diffrn_measurement_device_type 'Oxford Gemini R-Ultra'
_diffrn_measurement_method 'combined phi and omega scans'
_diffrn_radiation_monochromator mirror
_diffrn_radiation_source 'Enhance Ultra (Cu) X-ray Source'
_diffrn_radiation_type CuK\a
_diffrn_radiation_wavelength 1.54178
_diffrn_reflns_av_R_equivalents 0.0379
_diffrn_reflns_av_sigmaI/netI 0.0396
_diffrn_reflns_limit_h_max 17
_diffrn_reflns_limit_h_min -18
_diffrn_reflns_limit_k_max 23
_diffrn_reflns_limit_k_min -22
_diffrn_reflns_limit_l_max 31
_diffrn_reflns_limit_l_min -32
_diffrn_reflns_number 36539
_diffrn_reflns_theta_full 66.87
_diffrn_reflns_theta_max 66.87
_diffrn_reflns_theta_min 3.10
_diffrn_standards_number 0
_exptl_absorpt_coefficient_mu 1.293
_exptl_absorpt_correction_T_max 0.92
_exptl_absorpt_correction_T_min 0.76
_exptl_absorpt_correction_type empirical
_exptl_absorpt_process_details
;
CrysAlisPro, Oxford Diffraction Ltd.,
Version 1.171.33.41 (release 06-05-2009 CrysAlis171 .NET)
(compiled May 6 2009,17:20:42)
Empirical absorption correction using spherical harmonics,
implemented in SCALE3 ABSPACK scaling algorithm.
;
_exptl_crystal_colour blue
_exptl_crystal_density_diffrn 1.418
_exptl_crystal_density_method 'not measured'
_exptl_crystal_description plate
_exptl_crystal_F_000 3786
_exptl_crystal_size_max 0.28
_exptl_crystal_size_mid 0.24
_exptl_crystal_size_min 0.08
_refine_diff_density_max 1.061
_refine_diff_density_min -0.427
_refine_diff_density_rms 0.144
_refine_ls_extinction_coef 0.00076(13)
_refine_ls_extinction_expression Fc^*^=kFc[1+0.001xFc^2^\l^3^/sin(2\q)]^-1/4^
_refine_ls_extinction_method SHELXL
_refine_ls_goodness_of_fit_ref 1.222
_refine_ls_hydrogen_treatment constr
_refine_ls_matrix_type full
_refine_ls_number_parameters 1282
_refine_ls_number_reflns 14494
_refine_ls_number_restraints 0
_refine_ls_restrained_S_all 1.222
_refine_ls_R_factor_all 0.1282
_refine_ls_R_factor_gt 0.1068
_refine_ls_shift/su_max 0.000
_refine_ls_shift/su_mean 0.000
_refine_ls_structure_factor_coef Fsqd
_refine_ls_weighting_details 'calc w=1/[\s^2^(Fo^2^)+(0.2000P)^2^+0.0000P] where P=(Fo^2^+2Fc^2^)/3'
_refine_ls_weighting_scheme calc
_refine_ls_wR_factor_gt 0.2896
_refine_ls_wR_factor_ref 0.3108
_reflns_number_gt 10144
_reflns_number_total 14494
_reflns_threshold_expression >2sigma(I)
_cod_data_source_file c0ce00504e.txt
_cod_data_source_block 7
_cod_depositor_comments
;
The following automatic conversions were performed:
'_atom_site_symetry_multiplicity' tag replaced with
'_atom_site_symmetry_multiplicity'.

Automatic conversion script
Id: cif_correct_tags 1440 2010-10-19 06:21:57Z saulius 
;
_cod_original_sg_symbol_H-M P2(1)/n
_cod_original_formula_sum 'C56 H96.30 Cl N32 O34.15'
_cod_database_code 7215446

loop_
_symmetry_equiv_pos_as_xyz
'x, y, z'
'-x+1/2, y+1/2, -z+1/2'
'-x, -y, -z'
'x-1/2, -y-1/2, z-1/2'

loop_
_atom_site_label
_atom_site_type_symbol
_atom_site_fract_x
_atom_site_fract_y
_atom_site_fract_z
_atom_site_U_iso_or_equiv
_atom_site_adp_type
_atom_site_occupancy
_atom_site_symmetry_multiplicity
_atom_site_calc_flag
_atom_site_refinement_flags
_atom_site_disorder_assembly
_atom_site_disorder_group
N1 N 0.8815(2) 0.48544(19) 0.20233(12) 0.0515(8) Uani 1 1 d . . .
N2 N 0.9193(2) 0.50341(16) 0.28244(12) 0.0446(7) Uani 1 1 d . A .
N3 N 0.7385(2) 0.47743(18) 0.29907(13) 0.0515(8) Uani 1 1 d . . .
N4 N 0.7011(2) 0.45292(17) 0.22036(13) 0.0501(8) Uani 1 1 d . . .
H4B H 0.7047 0.4451 0.1888 0.060 Uiso 1 1 calc R . .
O1 O 0.8350(2) 0.4703(2) 0.16076(12) 0.0791(11) Uani 1 1 d . . .
O2 O 0.9142(2) 0.5089(2) 0.32845(11) 0.0687(9) Uani 1 1 d . . .
C1 C 0.6271(2) 0.4470(2) 0.24217(16) 0.0498(9) Uani 1 1 d . . .
C2 C 0.5407(3) 0.4304(2) 0.2228(2) 0.0624(11) Uani 1 1 d . . .
H2A H 0.5234 0.4212 0.1884 0.075 Uiso 1 1 calc R . .
C3 C 0.4825(3) 0.4282(2) 0.2558(2) 0.0633(12) Uani 1 1 d . . .
H3A H 0.4234 0.4171 0.2438 0.076 Uiso 1 1 calc R . .
C4 C 0.5072(3) 0.4416(3) 0.3073(2) 0.0662(12) Uani 1 1 d . . .
H4A H 0.4647 0.4387 0.3290 0.079 Uiso 1 1 calc R . .
C5 C 0.5923(3) 0.4590(2) 0.32633(18) 0.0594(11) Uani 1 1 d . . .
H5A H 0.6094 0.4688 0.3607 0.071 Uiso 1 1 calc R . .
C6 C 0.6511(2) 0.4612(2) 0.29300(16) 0.0498(9) Uani 1 1 d . . .
C7 C 0.7666(2) 0.47250(19) 0.25510(14) 0.0447(8) Uani 1 1 d . . .
C8 C 0.8537(2) 0.48616(19) 0.24648(14) 0.0429(8) Uani 1 1 d . . .
C9 C 1.0028(2) 0.5097(2) 0.26251(14) 0.0500(9) Uani 1 1 d . . .
C91A C 1.0511(4) 0.4435(3) 0.2790(2) 0.0586(14) Uani 0.75 1 d P A 1
H91A H 1.0168 0.4064 0.2633 0.088 Uiso 0.75 1 calc PR A 1
H91B H 1.0577 0.4392 0.3153 0.088 Uiso 0.75 1 calc PR A 1
H91C H 1.1089 0.4436 0.2685 0.088 Uiso 0.75 1 calc PR A 1
C92A C 1.0555(4) 0.5657(3) 0.2853(2) 0.0565(14) Uani 0.75 1 d P A 1
H92A H 1.0820 0.5541 0.3194 0.085 Uiso 0.75 1 calc PR A 1
H92B H 1.0178 0.6043 0.2862 0.085 Uiso 0.75 1 calc PR A 1
H92C H 1.1016 0.5758 0.2655 0.085 Uiso 0.75 1 calc PR A 1
C10A C 1.0264(4) 0.4724(4) 0.1744(2) 0.0510(13) Uani 0.75 1 d P A 1
H10A H 1.0043 0.4799 0.1390 0.076 Uiso 0.75 1 calc PR A 1
H10B H 1.0227 0.4254 0.1819 0.076 Uiso 0.75 1 calc PR A 1
H10C H 1.0875 0.4868 0.1817 0.076 Uiso 0.75 1 calc PR A 1
C10B C 0.9591(4) 0.5807(3) 0.1851(2) 0.0518(12) Uani 0.75 1 d P A 1
H10D H 0.9169 0.6036 0.2025 0.078 Uiso 0.75 1 calc PR A 1
H10E H 0.9367 0.5789 0.1493 0.078 Uiso 0.75 1 calc PR A 1
H10F H 1.0149 0.6044 0.1904 0.078 Uiso 0.75 1 calc PR A 1
C91B C 1.0813(15) 0.4964(12) 0.2923(9) 0.076(5) Uiso 0.25 1 d P A 2
H91D H 1.0934 0.4490 0.2914 0.114 Uiso 0.25 1 calc PR A 2
H91E H 1.0781 0.5098 0.3267 0.114 Uiso 0.25 1 calc PR A 2
H91F H 1.1282 0.5207 0.2799 0.114 Uiso 0.25 1 calc PR A 2
C92B C 1.0022(13) 0.6007(10) 0.2720(7) 0.059(4) Uiso 0.25 1 d P A 2
H92D H 0.9527 0.6201 0.2499 0.089 Uiso 0.25 1 calc PR A 2
H92E H 1.0569 0.6194 0.2644 0.089 Uiso 0.25 1 calc PR A 2
H92F H 0.9966 0.6102 0.3068 0.089 Uiso 0.25 1 calc PR A 2
C10C C 1.012(2) 0.4468(15) 0.1911(12) 0.084(8) Uiso 0.25 1 d P A 2
H10G H 0.9980 0.4409 0.1549 0.127 Uiso 0.25 1 calc PR A 2
H10H H 0.9871 0.4102 0.2079 0.127 Uiso 0.25 1 calc PR A 2
H10I H 1.0753 0.4479 0.2011 0.127 Uiso 0.25 1 calc PR A 2
C10D C 1.000(2) 0.5567(15) 0.1694(11) 0.091(7) Uiso 0.25 1 d P A 2
H10J H 0.9796 0.6011 0.1756 0.137 Uiso 0.25 1 calc PR A 2
H10K H 0.9759 0.5429 0.1355 0.137 Uiso 0.25 1 calc PR A 2
H10L H 1.0644 0.5570 0.1729 0.137 Uiso 0.25 1 calc PR A 2
C10 C 0.9729(2) 0.51069(19) 0.20553(14) 0.0423(8) Uani 1 1 d . A .
O11 O 1.11580(17) 0.37785(14) 0.09225(10) 0.0506(6) Uani 1 1 d . . .
O12 O 1.25983(17) 0.36767(16) 0.22047(10) 0.0550(7) Uani 1 1 d . . .
O13 O 1.30238(19) 0.4964(2) 0.31371(12) 0.0685(9) Uani 1 1 d . . .
O14 O 1.2211(2) 0.66795(18) 0.31213(12) 0.0676(9) Uani 1 1 d . . .
O15 O 1.0735(2) 0.75854(19) 0.21606(12) 0.0717(9) Uani 1 1 d . . .
O16 O 0.9670(2) 0.69481(16) 0.09037(11) 0.0598(7) Uani 1 1 d . . .
O17 O 0.98490(18) 0.52372(14) 0.05183(9) 0.0499(6) Uani 1 1 d . . .
O21 O 0.7897(2) 0.31024(17) 0.18910(16) 0.0750(10) Uani 1 1 d . . .
O22 O 0.9423(3) 0.2982(2) 0.31986(16) 0.0930(13) Uani 1 1 d . . .
O23 O 1.0066(2) 0.4114(2) 0.42707(13) 0.0733(9) Uani 1 1 d . . .
O24 O 0.92872(18) 0.57834(16) 0.43072(10) 0.0560(7) Uani 1 1 d . . .
O25 O 0.7794(2) 0.63824(17) 0.31396(13) 0.0670(9) Uani 1 1 d . . .
O26 O 0.6584(2) 0.57917(17) 0.18079(14) 0.0720(9) Uani 1 1 d . . .
O27 O 0.65156(18) 0.43186(16) 0.11958(12) 0.0591(8) Uani 1 1 d . . .
C11 C 1.0540(2) 0.34493(19) 0.10191(13) 0.0428(8) Uani 1 1 d . . .
C12 C 1.2137(3) 0.3325(2) 0.24208(15) 0.0501(9) Uani 1 1 d . . .
C13 C 1.2706(2) 0.4748(3) 0.34928(16) 0.0569(11) Uani 1 1 d . . .
C14 C 1.1783(3) 0.6655(2) 0.34682(16) 0.0587(11) Uani 1 1 d . . .
C15 C 1.0090(3) 0.7596(2) 0.23682(17) 0.0621(12) Uani 1 1 d . . .
C16 C 0.8917(3) 0.6901(2) 0.09886(15) 0.0518(10) Uani 1 1 d . . .
C17 C 0.9105(3) 0.5037(2) 0.04459(13) 0.0475(9) Uani 1 1 d . . .
C21 C 0.8470(3) 0.3034(2) 0.1633(2) 0.0619(11) Uani 1 1 d . . .
C22 C 1.0118(4) 0.2882(3) 0.30502(19) 0.0695(13) Uani 1 1 d . . .
C23 C 1.0825(3) 0.4200(3) 0.42068(16) 0.0628(12) Uani 1 1 d . . .
C24 C 0.9927(3) 0.6061(2) 0.42015(14) 0.0504(9) Uani 1 1 d . . .
C25 C 0.8230(3) 0.6818(2) 0.29973(17) 0.0567(10) Uani 1 1 d . . .
C26 C 0.6955(3) 0.6161(2) 0.15553(17) 0.0577(11) Uani 1 1 d . . .
C27 C 0.6978(3) 0.4453(2) 0.08697(17) 0.0570(11) Uani 1 1 d . . .
C31 C 0.9161(3) 0.2959(2) 0.09237(16) 0.0513(9) Uani 1 1 d . . .
H31A H 0.8994 0.2629 0.0653 0.062 Uiso 1 1 calc R . .
C32 C 1.1121(3) 0.2516(2) 0.25566(17) 0.0615(11) Uani 1 1 d . . .
H32A H 1.1204 0.2033 0.2508 0.074 Uiso 1 1 calc R . .
C33 C 1.2232(3) 0.3978(3) 0.40379(16) 0.0679(13) Uani 1 1 d . . .
H33A H 1.2623 0.3677 0.4263 0.081 Uiso 1 1 calc R . .
C34 C 1.1385(3) 0.6367(3) 0.42325(16) 0.0601(11) Uani 1 1 d . . .
H34A H 1.1748 0.6508 0.4552 0.072 Uiso 1 1 calc R . .
C35 C 0.9246(3) 0.7675(2) 0.30169(17) 0.0603(11) Uani 1 1 d . . .
H35A H 0.9216 0.8101 0.3197 0.072 Uiso 1 1 calc R . .
C36 C 0.7641(3) 0.7108(2) 0.13165(17) 0.0571(10) Uani 1 1 d . . .
H36A H 0.7294 0.7525 0.1268 0.069 Uiso 1 1 calc R . .
C37 C 0.7581(3) 0.5032(2) 0.02669(16) 0.0581(11) Uani 1 1 d . . .
H37A H 0.7250 0.5148 -0.0068 0.070 Uiso 1 1 calc R . .
C41 C 0.9754(3) 0.2653(2) 0.13757(16) 0.0518(9) Uani 1 1 d . . .
H41A H 0.9829 0.2169 0.1329 0.062 Uiso 1 1 calc R . .
C42 C 1.1612(4) 0.2763(3) 0.30658(17) 0.0681(12) Uani 1 1 d . . .
H42A H 1.1962 0.2400 0.3249 0.082 Uiso 1 1 calc R . .
C43 C 1.2207(3) 0.4681(3) 0.42623(16) 0.0635(12) Uani 1 1 d . . .
H43A H 1.2634 0.4725 0.4577 0.076 Uiso 1 1 calc R . .
C44 C 1.0800(3) 0.6931(2) 0.39988(16) 0.0581(11) Uani 1 1 d . . .
H44A H 1.0863 0.7330 0.4217 0.070 Uiso 1 1 calc R . .
C45 C 0.8633(3) 0.7677(2) 0.25047(17) 0.0587(11) Uani 1 1 d . . .
H45A H 0.8255 0.8078 0.2461 0.070 Uiso 1 1 calc R . .
C46 C 0.7428(3) 0.6648(2) 0.08646(17) 0.0585(11) Uani 1 1 d . . .
H46A H 0.7044 0.6869 0.0583 0.070 Uiso 1 1 calc R . .
C47 C 0.7910(3) 0.4320(2) 0.02808(16) 0.0580(11) Uani 1 1 d . . .
H47A H 0.7737 0.4094 -0.0047 0.070 Uiso 1 1 calc R . .
C51 C 1.1384(3) 0.2752(2) 0.16659(15) 0.0534(10) Uani 1 1 d . . .
H51A H 1.1876 0.2941 0.1519 0.064 Uiso 1 1 calc R . .
H51B H 1.1402 0.2268 0.1626 0.064 Uiso 1 1 calc R . .
C52 C 1.2863(3) 0.3579(3) 0.32748(17) 0.0658(12) Uani 1 1 d . . .
H52A H 1.3154 0.3236 0.3501 0.079 Uiso 1 1 calc R . .
H52B H 1.3304 0.3765 0.3086 0.079 Uiso 1 1 calc R . .
C53 C 1.2664(3) 0.5797(3) 0.39445(19) 0.0689(13) Uani 1 1 d . . .
H53A H 1.2962 0.5859 0.4291 0.083 Uiso 1 1 calc R . .
H53B H 1.3079 0.5925 0.3718 0.083 Uiso 1 1 calc R . .
C54 C 1.0895(3) 0.7633(3) 0.32307(17) 0.0643(12) Uani 1 1 d . . .
H54A H 1.1383 0.7729 0.3045 0.077 Uiso 1 1 calc R . .
H54B H 1.0838 0.8012 0.3453 0.077 Uiso 1 1 calc R . .
C55 C 0.8981(4) 0.7781(2) 0.16185(17) 0.0626(11) Uani 1 1 d . . .
H55A H 0.8578 0.8162 0.1577 0.075 Uiso 1 1 calc R . .
H55B H 0.9508 0.7902 0.1473 0.075 Uiso 1 1 calc R . .
C56 C 0.8419(3) 0.6130(2) 0.03043(15) 0.0575(10) Uani 1 1 d . . .
H56A H 0.9000 0.6238 0.0215 0.069 Uiso 1 1 calc R . .
H56B H 0.7971 0.6259 0.0020 0.069 Uiso 1 1 calc R . .
C57 C 0.9459(3) 0.3869(2) 0.03341(14) 0.0498(9) Uani 1 1 d . . .
H57A H 0.9192 0.3581 0.0057 0.060 Uiso 1 1 calc R . .
H57B H 0.9991 0.4067 0.0237 0.060 Uiso 1 1 calc R . .
C61 C 0.9487(4) 0.2426(2) 0.22497(19) 0.0673(12) Uani 1 1 d . . .
H61A H 0.8962 0.2435 0.2417 0.081 Uiso 1 1 calc R . .
H61B H 0.9605 0.1960 0.2175 0.081 Uiso 1 1 calc R . .
C62 C 1.1054(4) 0.3104(3) 0.38584(18) 0.0790(15) Uani 1 1 d . . .
H62A H 1.0501 0.3014 0.3986 0.095 Uiso 1 1 calc R . .
H62B H 1.1503 0.2799 0.4028 0.095 Uiso 1 1 calc R . .
C63 C 1.1014(3) 0.5279(3) 0.46213(16) 0.0622(11) Uani 1 1 d . . .
H63A H 1.1477 0.5405 0.4899 0.075 Uiso 1 1 calc R . .
H63B H 1.0502 0.5127 0.4768 0.075 Uiso 1 1 calc R . .
C64 C 0.9140(3) 0.7041(3) 0.38142(18) 0.0638(12) Uani 1 1 d . . .
H64A H 0.8647 0.6816 0.3937 0.077 Uiso 1 1 calc R . .
H64B H 0.9215 0.7477 0.3978 0.077 Uiso 1 1 calc R . .
C65 C 0.7306(3) 0.7001(2) 0.22008(17) 0.0584(11) Uani 1 1 d . . .
H65A H 0.7011 0.7434 0.2146 0.070 Uiso 1 1 calc R . .
H65B H 0.6926 0.6710 0.2367 0.070 Uiso 1 1 calc R . .
C66 C 0.6501(3) 0.5608(3) 0.07552(19) 0.0647(12) Uani 1 1 d . . .
H66A H 0.6232 0.5811 0.0437 0.078 Uiso 1 1 calc R . .
H66B H 0.6023 0.5451 0.0929 0.078 Uiso 1 1 calc R . .
C67 C 0.7590(3) 0.3343(3) 0.0830(2) 0.0686(13) Uani 1 1 d . . .
H67A H 0.7113 0.3235 0.1022 0.082 Uiso 1 1 calc R . .
H67B H 0.7515 0.3059 0.0530 0.082 Uiso 1 1 calc R . .
N11 N 0.8414(2) 0.31829(18) 0.11322(15) 0.0572(9) Uani 1 1 d . . .
N12 N 1.0217(3) 0.2679(2) 0.25878(14) 0.0633(10) Uani 1 1 d . . .
N13 N 1.1320(3) 0.3771(2) 0.39835(14) 0.0679(10) Uani 1 1 d . . .
N14 N 1.0768(2) 0.5852(2) 0.43169(12) 0.0550(9) Uani 1 1 d . . .
N15 N 0.8920(2) 0.7135(2) 0.32834(14) 0.0622(10) Uani 1 1 d . . .
N16 N 0.7405(2) 0.67204(17) 0.17231(13) 0.0557(9) Uani 1 1 d . . .
N17 N 0.7022(2) 0.5046(2) 0.06476(13) 0.0583(9) Uani 1 1 d . . .
N21 N 0.9298(2) 0.27823(18) 0.17865(14) 0.0563(8) Uani 1 1 d . . .
N22 N 1.0928(3) 0.2970(2) 0.33263(15) 0.0710(11) Uani 1 1 d . . .
N23 N 1.1321(2) 0.4751(2) 0.43563(14) 0.0615(9) Uani 1 1 d . . .
N24 N 0.9928(2) 0.6658(2) 0.39578(13) 0.0573(9) Uani 1 1 d . . .
N25 N 0.8130(2) 0.70882(17) 0.25254(13) 0.0548(8) Uani 1 1 d . . .
N26 N 0.6993(3) 0.6096(2) 0.10555(15) 0.0626(9) Uani 1 1 d . . .
N27 N 0.7492(2) 0.40221(19) 0.06714(14) 0.0580(9) Uani 1 1 d . . .
N31 N 1.0573(2) 0.29975(16) 0.13955(12) 0.0473(7) Uani 1 1 d . . .
N32 N 1.2174(2) 0.3274(2) 0.29267(13) 0.0576(9) Uani 1 1 d . . .
N33 N 1.2447(2) 0.5107(2) 0.38674(14) 0.0619(10) Uani 1 1 d . . .
N34 N 1.1111(3) 0.7056(2) 0.35319(13) 0.0604(10) Uani 1 1 d . . .
N35 N 0.9236(3) 0.76536(19) 0.21473(13) 0.0593(9) Uani 1 1 d . . .
N36 N 0.8290(2) 0.65096(18) 0.07393(13) 0.0540(8) Uani 1 1 d . . .
N37 N 0.8847(2) 0.43908(18) 0.04014(12) 0.0495(8) Uani 1 1 d . . .
N41 N 0.9705(2) 0.34732(16) 0.07693(12) 0.0468(7) Uani 1 1 d . . .
N42 N 1.1501(2) 0.29097(18) 0.21960(12) 0.0535(8) Uani 1 1 d . . .
N43 N 1.2558(2) 0.4094(2) 0.35701(13) 0.0626(10) Uani 1 1 d . . .
N44 N 1.1922(2) 0.6221(2) 0.38588(13) 0.0595(9) Uani 1 1 d . . .
N45 N 1.0099(3) 0.7572(2) 0.28787(14) 0.0635(10) Uani 1 1 d . . .
N46 N 0.8567(3) 0.72359(18) 0.13489(13) 0.0569(9) Uani 1 1 d . . .
N47 N 0.8368(2) 0.54188(19) 0.03811(13) 0.0554(9) Uani 1 1 d . . .
O1W O 0.7973(2) 0.4887(2) 0.39965(12) 0.0762(10) Uani 1 1 d . . .
O2W O 1.1701(3) 0.5170(3) 0.07737(14) 0.0908(12) Uani 1 1 d . . .
O4W O 0.4431(4) 0.6950(2) 0.44736(18) 0.0670(13) Uani 0.65 1 d P . .
O8W O 0.4618(3) 0.4476(3) 0.43242(19) 0.0732(15) Uani 0.65 1 d P . .
O3W O 0.9211(4) 0.3149(3) 0.47528(19) 0.0671(14) Uani 0.60 1 d P . .
O5W O 0.5016(4) 0.5946(3) 0.3908(2) 0.0651(13) Uani 0.60 1 d P . .
O6W O 0.5110(5) 0.3526(3) 0.0812(2) 0.0622(14) Uani 0.55 1 d P . .
O7W O 0.6833(4) 0.4452(4) 0.46502(18) 0.0641(15) Uani 0.55 1 d P . .
O15W O 0.6684(4) 0.6485(3) 0.3893(2) 0.0637(15) Uani 0.55 1 d P . .
O12W O 1.0717(4) 0.0997(3) 0.2047(3) 0.0702(16) Uani 0.55 1 d P . .
O9W O 0.5616(5) 0.4806(4) -0.0296(2) 0.075(2) Uani 0.50 1 d P . .
O10W O 0.6843(4) 0.8602(2) 0.1337(4) 0.096(3) Uani 0.50 1 d P . .
O13W O 1.2851(4) 0.4601(4) 0.1527(3) 0.0699(19) Uani 0.50 1 d P . .
O14W O 1.2093(5) 0.6570(4) 0.2007(3) 0.0728(18) Uani 0.50 1 d P . .
O19W O 0.3102(8) 0.3583(5) 0.0722(3) 0.124(5) Uani 0.50 1 d P . .
O20W O 1.0493(5) 0.7884(5) 0.0375(3) 0.097(3) Uani 0.50 1 d P . .
O16W O 0.2297(6) 0.1837(5) -0.0461(3) 0.071(3) Uani 0.45 1 d P . .
O11W O 0.2234(6) 0.2452(5) 0.0471(4) 0.078(2) Uani 0.45 1 d P . .
O17W O 1.1285(4) 0.6376(4) 0.1056(3) 0.069(2) Uani 0.40 1 d P . .
O18W O 0.7880(5) 0.6326(4) 0.4783(2) 0.061(2) Uani 0.40 1 d P . .
O21W O 0.4969(5) 0.5928(6) 0.2065(3) 0.074(3) Uani 0.40 1 d P . .
O28W O 0.2082(5) 0.2041(3) -0.0205(3) 0.0521(17) Uani 0.40 1 d P . .
O23W O 1.3315(7) 0.5656(6) 0.2284(3) 0.063(3) Uani 0.30 1 d P . .
O24W O 1.2822(10) 0.2556(7) 0.4809(4) 0.087(4) Uani 0.30 1 d P . .
O22W O 0.9894(9) 0.1868(7) 0.4854(5) 0.065(3) Uiso 0.25 1 d P . .
O25W O 0.4357(8) 0.4874(6) 0.1262(5) 0.059(3) Uiso 0.25 1 d P . .
O26W O 0.6212(11) 0.3528(8) -0.0546(6) 0.063(4) Uiso 0.20 1 d P . .
O30W O 0.2664(8) 0.3079(7) 0.0730(5) 0.057(3) Uiso 0.25 1 d P . .
O33W O 0.5295(8) 0.4979(6) 0.4604(4) 0.058(3) Uiso 0.25 1 d P . .
O32W O 0.4759(8) 0.6217(6) 0.1868(5) 0.050(3) Uiso 0.25 1 d P . .
O35W O 1.0381(11) 0.2113(9) 0.4948(6) 0.082(4) Uiso 0.25 1 d P . .
O34W O 1.2836(14) 0.2271(11) 0.4503(9) 0.097(5) Uiso 0.25 1 d P . .
O37W O 0.8493(8) 0.6717(6) 0.4921(5) 0.058(3) Uiso 0.25 1 d P . .
O36W O 0.4143(9) 0.4096(7) 0.4523(5) 0.066(3) Uiso 0.25 1 d P . .
O49W O 1.2664(11) 0.4891(8) 0.1701(6) 0.070(4) Uiso 0.25 1 d P . .
O38W O 0.6438(12) 0.6223(10) 0.3630(8) 0.069(4) Uiso 0.20 1 d P . .
O27W O 0.5637(10) 0.7115(7) 0.0899(5) 0.056(3) Uiso 0.20 1 d P . .
O29W O 1.1347(11) 0.1475(8) 0.3549(6) 0.064(4) Uiso 0.20 1 d P . .
O45W O 0.5848(11) 0.3674(8) -0.0804(7) 0.063(4) Uiso 0.20 1 d P . .
O41W O 1.2365(11) 0.6122(9) 0.2200(6) 0.065(4) Uiso 0.20 1 d P . .
O31W O 0.3673(13) 0.4152(10) 0.0818(7) 0.055(4) Uiso 0.15 1 d P . .
O42W O 1.2697(14) 0.5386(10) 0.2270(8) 0.058(5) Uiso 0.15 1 d P . .
O39W O 0.177(2) 0.1563(16) -0.0605(11) 0.086(8) Uiso 0.15 1 d P . .
O44W O 0.6480(16) 0.4757(12) 0.4631(8) 0.058(5) Uiso 0.15 1 d P . .
O43W O 0.8258(15) 0.1602(11) 0.0346(8) 0.066(5) Uiso 0.15 1 d P . .
O46W O 1.2492(18) 0.1955(14) 0.4349(10) 0.076(6) Uiso 0.15 1 d P . .
O40W O 1.1412(13) 0.6920(10) 0.1515(8) 0.060(5) Uiso 0.15 1 d P . .
O47W O 0.2017(19) 0.2364(14) 0.0224(12) 0.069(8) Uiso 0.15 1 d P . .
O50W O 0.473(2) 0.3703(15) 0.0895(11) 0.077(8) Uiso 0.15 1 d P . .
O51W O 1.2561(15) 0.1524(12) 0.4106(9) 0.067(5) Uiso 0.15 1 d P . .
O48W O 0.8287(15) 0.0740(12) 0.0436(9) 0.069(5) Uiso 0.15 1 d P . .

loop_
_atom_site_aniso_label
_atom_site_aniso_U_11
_atom_site_aniso_U_22
_atom_site_aniso_U_33
_atom_site_aniso_U_23
_atom_site_aniso_U_13
_atom_site_aniso_U_12
N1 0.0375(16) 0.074(2) 0.0412(17) 0.0002(15) -0.0009(13) -0.0099(15)
N2 0.0393(16) 0.0536(18) 0.0406(16) 0.0007(13) 0.0054(13) -0.0040(13)
N3 0.0410(16) 0.058(2) 0.0564(19) 0.0013(15) 0.0111(14) -0.0101(14)
N4 0.0405(16) 0.0563(19) 0.0535(18) -0.0026(15) 0.0070(14) -0.0065(14)
O1 0.0481(17) 0.141(3) 0.0448(16) -0.0065(18) -0.0043(13) -0.0269(19)
O2 0.0536(17) 0.113(3) 0.0406(15) -0.0046(15) 0.0109(13) -0.0178(17)
C1 0.0388(19) 0.048(2) 0.063(2) -0.0013(17) 0.0085(17) -0.0035(16)
C2 0.039(2) 0.067(3) 0.079(3) -0.011(2) 0.004(2) -0.0095(19)
C3 0.042(2) 0.063(3) 0.086(3) -0.009(2) 0.010(2) -0.0097(19)
C4 0.047(2) 0.069(3) 0.086(3) -0.001(2) 0.022(2) -0.010(2)
C5 0.048(2) 0.066(3) 0.067(3) 0.000(2) 0.0170(19) -0.0075(19)
C6 0.0387(19) 0.046(2) 0.066(2) 0.0015(18) 0.0113(17) -0.0054(16)
C7 0.0391(18) 0.046(2) 0.048(2) 0.0022(16) 0.0039(15) -0.0066(15)
C8 0.0402(18) 0.048(2) 0.0402(19) 0.0039(15) 0.0059(15) -0.0038(15)
C9 0.0336(18) 0.078(3) 0.0382(19) -0.0008(18) 0.0028(14) -0.0027(17)
C91A 0.059(3) 0.068(4) 0.046(3) 0.005(3) 0.000(2) 0.016(3)
C92A 0.049(3) 0.073(4) 0.049(3) -0.017(3) 0.012(2) -0.022(3)
C10A 0.047(3) 0.068(4) 0.037(3) -0.004(3) 0.006(2) 0.005(3)
C10B 0.053(3) 0.046(3) 0.055(3) 0.013(2) 0.003(2) -0.003(2)
C10 0.0346(17) 0.049(2) 0.0421(19) 0.0022(15) 0.0025(14) -0.0068(15)
O11 0.0439(14) 0.0575(16) 0.0506(15) 0.0035(12) 0.0081(11) 0.0037(12)
O12 0.0407(14) 0.0750(19) 0.0493(15) 0.0025(13) 0.0073(12) 0.0089(13)
O13 0.0451(16) 0.102(3) 0.0621(18) -0.0060(17) 0.0189(14) -0.0034(16)
O14 0.0631(18) 0.088(2) 0.0576(17) -0.0228(16) 0.0275(14) -0.0336(17)
O15 0.076(2) 0.087(2) 0.0577(18) -0.0032(16) 0.0296(16) -0.0250(18)
O16 0.0677(19) 0.0619(18) 0.0539(16) 0.0080(13) 0.0217(14) 0.0045(14)
O17 0.0494(16) 0.0600(16) 0.0386(13) -0.0004(11) 0.0014(11) 0.0058(13)
O21 0.071(2) 0.0590(19) 0.106(3) 0.0002(18) 0.0484(19) -0.0083(15)
O22 0.091(3) 0.117(3) 0.082(2) -0.023(2) 0.048(2) -0.045(2)
O23 0.070(2) 0.092(3) 0.0621(19) 0.0212(17) 0.0218(16) -0.0066(18)
O24 0.0478(15) 0.0744(19) 0.0480(15) 0.0072(13) 0.0141(12) -0.0053(14)
O25 0.0617(18) 0.071(2) 0.073(2) 0.0249(16) 0.0268(16) 0.0078(15)
O26 0.087(2) 0.0573(18) 0.081(2) 0.0013(16) 0.0421(19) 0.0041(16)
O27 0.0380(14) 0.074(2) 0.0627(18) -0.0115(15) -0.0020(13) 0.0005(13)
C11 0.0432(19) 0.0452(19) 0.0399(18) -0.0031(15) 0.0062(15) 0.0034(16)
C12 0.0412(19) 0.060(2) 0.048(2) 0.0032(18) 0.0040(17) 0.0151(18)
C13 0.0349(19) 0.086(3) 0.049(2) -0.003(2) 0.0042(17) -0.0018(19)
C14 0.055(2) 0.074(3) 0.048(2) -0.017(2) 0.0139(19) -0.033(2)
C15 0.084(3) 0.054(2) 0.056(2) -0.0043(19) 0.035(2) -0.020(2)
C16 0.064(3) 0.046(2) 0.047(2) 0.0103(17) 0.0155(19) 0.0091(19)
C17 0.051(2) 0.057(2) 0.0323(17) -0.0020(15) -0.0021(15) 0.0106(18)
C21 0.060(3) 0.047(2) 0.083(3) -0.008(2) 0.026(2) -0.0095(19)
C22 0.087(4) 0.065(3) 0.063(3) 0.002(2) 0.033(3) -0.018(2)
C23 0.062(3) 0.086(3) 0.043(2) 0.018(2) 0.0137(19) 0.003(2)
C24 0.047(2) 0.068(3) 0.0381(19) 0.0020(17) 0.0140(16) -0.0053(18)
C25 0.056(2) 0.058(2) 0.062(2) 0.014(2) 0.029(2) 0.012(2)
C26 0.061(2) 0.055(2) 0.062(3) 0.006(2) 0.023(2) 0.016(2)
C27 0.0349(19) 0.075(3) 0.056(2) -0.013(2) -0.0086(18) 0.0038(18)
C31 0.047(2) 0.046(2) 0.059(2) -0.0084(17) 0.0065(18) -0.0018(16)
C32 0.078(3) 0.051(2) 0.058(2) 0.0108(19) 0.017(2) 0.008(2)
C33 0.065(3) 0.096(4) 0.042(2) 0.010(2) 0.0069(19) 0.019(3)
C34 0.049(2) 0.088(3) 0.045(2) -0.018(2) 0.0123(17) -0.017(2)
C35 0.078(3) 0.056(2) 0.053(2) 0.0039(19) 0.029(2) 0.003(2)
C36 0.068(3) 0.047(2) 0.059(2) 0.0136(18) 0.020(2) 0.0177(19)
C37 0.047(2) 0.077(3) 0.046(2) -0.0052(19) -0.0064(17) 0.015(2)
C41 0.055(2) 0.042(2) 0.060(2) -0.0054(17) 0.0162(18) 0.0008(17)
C42 0.082(3) 0.071(3) 0.051(2) 0.014(2) 0.011(2) 0.019(3)
C43 0.049(2) 0.099(4) 0.041(2) -0.003(2) 0.0006(17) 0.009(2)
C44 0.061(2) 0.070(3) 0.046(2) -0.0092(19) 0.0163(19) -0.018(2)
C45 0.076(3) 0.047(2) 0.058(2) 0.0052(18) 0.026(2) 0.003(2)
C46 0.060(2) 0.062(3) 0.055(2) 0.0113(19) 0.0122(19) 0.019(2)
C47 0.049(2) 0.073(3) 0.048(2) -0.015(2) -0.0056(18) 0.008(2)
C51 0.054(2) 0.057(2) 0.049(2) 0.0025(18) 0.0074(17) 0.0137(19)
C52 0.052(2) 0.097(4) 0.046(2) 0.002(2) 0.0003(18) 0.020(2)
C53 0.043(2) 0.105(4) 0.061(3) -0.019(3) 0.0121(19) -0.017(2)
C54 0.074(3) 0.067(3) 0.055(2) -0.007(2) 0.023(2) -0.029(2)
C55 0.086(3) 0.051(2) 0.055(2) 0.0052(19) 0.023(2) 0.002(2)
C56 0.068(3) 0.061(3) 0.042(2) 0.0056(18) 0.0056(18) 0.019(2)
C57 0.049(2) 0.060(2) 0.0396(19) -0.0041(17) 0.0033(16) 0.0112(18)
C61 0.081(3) 0.057(3) 0.067(3) 0.005(2) 0.025(2) -0.017(2)
C62 0.105(4) 0.088(4) 0.047(2) 0.012(2) 0.024(3) -0.003(3)
C63 0.055(2) 0.092(3) 0.041(2) 0.008(2) 0.0123(18) 0.006(2)
C64 0.062(3) 0.077(3) 0.059(2) 0.014(2) 0.029(2) 0.010(2)
C65 0.069(3) 0.051(2) 0.060(2) 0.0076(19) 0.025(2) 0.015(2)
C66 0.049(2) 0.074(3) 0.070(3) 0.000(2) 0.004(2) 0.018(2)
C67 0.043(2) 0.064(3) 0.096(4) -0.018(3) 0.005(2) -0.008(2)
N11 0.0491(18) 0.0502(19) 0.075(2) -0.0011(17) 0.0173(17) 0.0011(15)
N12 0.076(2) 0.060(2) 0.057(2) 0.0012(17) 0.0229(18) -0.0113(19)
N13 0.075(3) 0.083(3) 0.048(2) 0.0088(18) 0.0184(18) 0.001(2)
N14 0.0469(18) 0.075(2) 0.0437(17) 0.0052(16) 0.0105(14) -0.0067(16)
N15 0.059(2) 0.072(2) 0.060(2) 0.0191(18) 0.0243(17) 0.0027(18)
N16 0.067(2) 0.0486(19) 0.0548(19) 0.0082(15) 0.0204(17) 0.0153(16)
N17 0.054(2) 0.069(2) 0.0497(19) 0.0001(16) 0.0008(15) 0.0199(17)
N21 0.057(2) 0.0498(19) 0.065(2) 0.0005(16) 0.0183(17) -0.0061(16)
N22 0.086(3) 0.082(3) 0.049(2) 0.0059(19) 0.020(2) 0.000(2)
N23 0.054(2) 0.083(3) 0.0492(19) 0.0072(18) 0.0121(16) 0.0072(19)
N24 0.057(2) 0.068(2) 0.0496(19) 0.0037(16) 0.0180(16) -0.0085(17)
N25 0.069(2) 0.0462(18) 0.0542(19) 0.0061(15) 0.0247(17) 0.0080(16)
N26 0.064(2) 0.065(2) 0.062(2) -0.0022(18) 0.0184(18) 0.0067(18)
N27 0.0430(17) 0.063(2) 0.066(2) -0.0154(17) 0.0010(16) 0.0031(15)
N31 0.0462(17) 0.0452(17) 0.0508(18) 0.0033(14) 0.0086(14) 0.0064(13)
N32 0.054(2) 0.073(2) 0.0456(18) 0.0081(16) 0.0061(15) 0.0127(17)
N33 0.0474(19) 0.089(3) 0.051(2) -0.0067(18) 0.0118(15) -0.0034(18)
N34 0.062(2) 0.073(2) 0.0506(19) -0.0108(17) 0.0243(16) -0.0213(19)
N35 0.073(2) 0.061(2) 0.0485(19) 0.0040(16) 0.0221(17) -0.0081(18)
N36 0.065(2) 0.0520(19) 0.0482(18) 0.0089(15) 0.0176(16) 0.0182(17)
N37 0.0436(17) 0.061(2) 0.0418(16) -0.0049(14) 0.0007(13) 0.0075(15)
N41 0.0439(17) 0.0500(18) 0.0460(17) -0.0025(14) 0.0053(13) 0.0029(14)
N42 0.060(2) 0.056(2) 0.0447(17) 0.0076(15) 0.0109(15) 0.0109(16)
N43 0.0477(19) 0.096(3) 0.0438(18) -0.0003(18) 0.0075(15) 0.0134(19)
N44 0.0484(19) 0.083(3) 0.0496(19) -0.0160(18) 0.0158(15) -0.0163(18)
N45 0.077(2) 0.065(2) 0.052(2) -0.0008(17) 0.0228(18) -0.0221(19)
N46 0.070(2) 0.056(2) 0.0486(18) 0.0116(15) 0.0206(16) 0.0112(17)
N47 0.0529(19) 0.060(2) 0.0494(18) -0.0039(15) -0.0054(15) 0.0130(16)
O1W 0.079(2) 0.098(3) 0.0534(18) 0.0024(17) 0.0171(16) -0.0277(19)
O2W 0.075(2) 0.132(4) 0.063(2) 0.002(2) 0.0034(17) -0.024(2)
O4W 0.092(3) 0.060(3) 0.058(3) 0.008(2) 0.038(3) 0.011(3)
O8W 0.047(2) 0.103(4) 0.064(3) 0.036(3) -0.007(2) 0.015(3)
O3W 0.100(4) 0.061(3) 0.053(3) 0.007(2) 0.052(3) -0.001(3)
O5W 0.080(3) 0.050(3) 0.071(3) -0.002(2) 0.031(3) 0.007(2)
O6W 0.068(4) 0.050(3) 0.073(4) -0.003(3) 0.024(3) -0.013(3)
O7W 0.068(4) 0.092(4) 0.032(2) -0.003(3) 0.008(2) 0.007(4)
O15W 0.062(3) 0.076(4) 0.061(3) 0.008(3) 0.033(3) 0.017(3)
O12W 0.058(3) 0.052(3) 0.101(5) -0.006(3) 0.014(3) 0.002(3)
O9W 0.076(4) 0.097(5) 0.046(3) -0.007(3) -0.013(3) -0.048(4)
O10W 0.044(3) 0.017(2) 0.238(10) 0.009(4) 0.060(5) 0.002(2)
O13W 0.045(3) 0.086(5) 0.082(5) 0.034(4) 0.019(3) 0.010(3)
O14W 0.081(4) 0.075(4) 0.073(4) -0.013(3) 0.045(4) -0.007(4)
O19W 0.154(9) 0.111(7) 0.081(5) -0.022(5) -0.065(6) 0.074(7)
O20W 0.072(4) 0.145(8) 0.074(4) 0.060(5) 0.013(4) -0.034(5)
O16W 0.074(5) 0.100(6) 0.045(4) 0.035(4) 0.027(4) 0.042(5)
O11W 0.066(5) 0.083(6) 0.083(6) 0.032(5) 0.008(5) 0.034(4)
O17W 0.035(3) 0.072(5) 0.095(6) 0.035(4) -0.008(4) 0.016(3)
O18W 0.058(4) 0.095(6) 0.034(3) 0.014(3) 0.021(3) 0.020(4)
O21W 0.035(4) 0.130(8) 0.057(4) 0.038(5) 0.006(3) 0.011(4)
O28W 0.064(4) 0.043(4) 0.046(4) 0.026(3) -0.002(4) 0.020(3)
O23W 0.057(6) 0.092(8) 0.038(5) 0.007(5) 0.001(4) -0.012(5)
O24W 0.121(10) 0.096(9) 0.048(6) 0.043(6) 0.021(6) 0.064(8)

loop_
_atom_type_symbol
_atom_type_description
_atom_type_scat_dispersion_real
_atom_type_scat_dispersion_imag
_atom_type_scat_source
C C 0.0181 0.0091 'International Tables Vol C Tables 4.2.6.8 and 6.1.1.4'
H H 0.0000 0.0000 'International Tables Vol C Tables 4.2.6.8 and 6.1.1.4'
N N 0.0311 0.0180 'International Tables Vol C Tables 4.2.6.8 and 6.1.1.4'
O O 0.0492 0.0322 'International Tables Vol C Tables 4.2.6.8 and 6.1.1.4'
Cl Cl 0.3639 0.7018 'International Tables Vol C Tables 4.2.6.8 and 6.1.1.4'

loop_
_geom_angle_atom_site_label_1
_geom_angle_atom_site_label_2
_geom_angle_atom_site_label_3
_geom_angle
O1 N1 C8 125.4(3)
O1 N1 C10 122.2(3)
C8 N1 C10 112.2(3)
O2 N2 C8 125.7(3)
O2 N2 C9 122.9(3)
C8 N2 C9 111.2(3)
C7 N3 C6 108.9(3)
C7 N4 C1 108.4(3)
N4 C1 C2 132.2(4)
N4 C1 C6 107.1(3)
C2 C1 C6 120.7(4)
C3 C2 C1 116.8(5)
C2 C3 C4 122.4(4)
C5 C4 C3 120.9(4)
C6 C5 C4 116.8(4)
N3 C6 C5 131.7(4)
N3 C6 C1 105.8(4)
C5 C6 C1 122.5(4)
N4 C7 N3 109.7(3)
N4 C7 C8 125.1(4)
N3 C7 C8 125.2(3)
N1 C8 N2 110.0(3)
N1 C8 C7 126.0(3)
N2 C8 C7 124.0(3)
C91B C9 C92A 61.7(11)
C91B C9 N2 120.6(11)
C92A C9 N2 111.7(4)
C91B C9 C10 133.7(11)
C92A C9 C10 118.0(4)
N2 C9 C10 102.9(3)
C91B C9 C91A 47.7(11)
C92A C9 C91A 109.3(4)
N2 C9 C91A 103.1(4)
C10 C9 C91A 110.6(4)
C91B C9 C92B 97.8(12)
C92A C9 C92B 36.4(6)
N2 C9 C92B 90.7(7)
C10 C9 C92B 96.8(6)
C91A C9 C92B 145.2(7)
C10D C10 C10A 73.0(13)
C10D C10 N1 123.5(12)
C10A C10 N1 113.1(4)
C10D C10 C10C 101.9(18)
C10A C10 C10C 28.9(11)
N1 C10 C10C 95.8(12)
C10D C10 C10B 37.2(12)
C10A C10 C10B 109.8(4)
N1 C10 C10B 102.7(3)
C10C C10 C10B 138.2(13)
C10D C10 C9 127.2(12)
C10A C10 C9 117.0(4)
N1 C10 C9 100.9(3)
C10C C10 C9 100.3(12)
C10B C10 C9 112.2(4)
O11 C11 N41 125.7(3)
O11 C11 N31 125.7(3)
N41 C11 N31 108.5(3)
O12 C12 N42 125.5(4)
O12 C12 N32 126.1(4)
N42 C12 N32 108.4(4)
O13 C13 N33 126.6(5)
O13 C13 N43 124.2(4)
N33 C13 N43 109.2(4)
O14 C14 N34 126.0(5)
O14 C14 N44 125.3(5)
N34 C14 N44 108.7(4)
O15 C15 N35 127.1(4)
O15 C15 N45 125.4(5)
N35 C15 N45 107.5(4)
O16 C16 N36 125.6(4)
O16 C16 N46 126.1(4)
N36 C16 N46 108.4(4)
O17 C17 N47 125.8(4)
O17 C17 N37 126.5(4)
N47 C17 N37 107.7(4)
O21 C21 N11 126.8(5)
O21 C21 N21 126.2(5)
N11 C21 N21 107.0(4)
O22 C22 N12 126.0(5)
O22 C22 N22 125.2(5)
N12 C22 N22 108.8(4)
O23 C23 N13 126.1(5)
O23 C23 N23 125.0(5)
N13 C23 N23 108.9(4)
O24 C24 N14 126.1(4)
O24 C24 N24 125.6(4)
N14 C24 N24 108.3(3)
O25 C25 N25 126.7(5)
O25 C25 N15 125.7(4)
N25 C25 N15 107.7(4)
O26 C26 N16 125.6(4)
O26 C26 N26 126.3(5)
N16 C26 N26 108.1(4)
O27 C27 N27 125.3(5)
O27 C27 N17 125.7(4)
N27 C27 N17 109.0(4)
N11 C31 N41 115.3(3)
N11 C31 C41 103.3(3)
N41 C31 C41 102.7(3)
N12 C32 N42 114.0(4)
N12 C32 C42 102.6(4)
N42 C32 C42 103.1(4)
N43 C33 N13 114.8(4)
N43 C33 C43 103.1(4)
N13 C33 C43 102.9(4)
N44 C34 N14 115.2(4)
N44 C34 C44 103.4(4)
N14 C34 C44 103.9(3)
N45 C35 N15 115.1(4)
N45 C35 C45 103.0(3)
N15 C35 C45 103.7(4)
N46 C36 N16 114.6(4)
N46 C36 C46 104.3(3)
N16 C36 C46 103.2(4)
N47 C37 N17 114.5(4)
N47 C37 C47 104.1(3)
N17 C37 C47 103.5(4)
N21 C41 N31 114.7(3)
N21 C41 C31 103.9(3)
N31 C41 C31 104.2(3)
N22 C42 N32 116.2(4)
N22 C42 C32 103.7(4)
N32 C42 C32 103.4(4)
N23 C43 N33 115.2(4)
N23 C43 C33 104.0(4)
N33 C43 C33 103.3(3)
N34 C44 N24 115.7(3)
N34 C44 C34 103.8(4)
N24 C44 C34 103.3(4)
N25 C45 N35 114.3(4)
N25 C45 C35 102.9(3)
N35 C45 C35 103.3(4)
N26 C46 N36 115.4(4)
N26 C46 C36 104.0(4)
N36 C46 C36 102.2(4)
N37 C47 N27 114.8(3)
N37 C47 C37 103.3(4)
N27 C47 C37 103.2(4)
N31 C51 N42 113.1(3)
N43 C52 N32 113.7(4)
N44 C53 N33 113.4(4)
N34 C54 N45 114.0(4)
N46 C55 N35 113.7(4)
N36 C56 N47 113.0(3)
N41 C57 N37 113.7(3)
N12 C61 N21 114.3(4)
N13 C62 N22 113.6(4)
N23 C63 N14 113.6(3)
N15 C64 N24 113.5(4)
N25 C65 N16 112.9(4)
N26 C66 N17 113.4(4)
N11 C67 N27 115.3(4)
C21 N11 C31 112.7(4)
C21 N11 C67 121.6(4)
C31 N11 C67 122.9(4)
C22 N12 C61 120.7(4)
C22 N12 C32 111.8(4)
C61 N12 C32 123.5(4)
C23 N13 C62 123.1(5)
C23 N13 C33 111.8(4)
C62 N13 C33 122.2(5)
C24 N14 C63 122.9(4)
C24 N14 C34 111.5(4)
C63 N14 C34 123.1(4)
C25 N15 C64 122.9(4)
C25 N15 C35 111.8(4)
C64 N15 C35 123.7(4)
C26 N16 C65 120.3(4)
C26 N16 C36 111.9(4)
C65 N16 C36 122.9(4)
C27 N17 C37 112.2(4)
C27 N17 C66 122.8(4)
C37 N17 C66 124.8(4)
C21 N21 C41 112.2(4)
C21 N21 C61 120.2(4)
C41 N21 C61 121.9(4)
C22 N22 C42 112.2(4)
C22 N22 C62 122.6(4)
C42 N22 C62 123.5(5)
C23 N23 C63 123.2(4)
C23 N23 C43 111.6(4)
C63 N23 C43 124.7(4)
C24 N24 C44 111.6(4)
C24 N24 C64 122.5(4)
C44 N24 C64 123.5(4)
C25 N25 C45 112.6(4)
C25 N25 C65 118.7(4)
C45 N25 C65 120.8(4)
C26 N26 C66 122.1(4)
C26 N26 C46 111.9(4)
C66 N26 C46 124.9(4)
C27 N27 C67 122.7(4)
C27 N27 C47 112.1(4)
C67 N27 C47 125.2(4)
C11 N31 C51 122.8(3)
C11 N31 C41 111.5(3)
C51 N31 C41 122.9(3)
C12 N32 C42 112.6(4)
C12 N32 C52 122.2(4)
C42 N32 C52 123.4(4)
C13 N33 C53 122.4(4)
C13 N33 C43 111.6(4)
C53 N33 C43 122.9(4)
C14 N34 C54 122.2(4)
C14 N34 C44 111.9(4)
C54 N34 C44 124.2(4)
C15 N35 C45 112.9(4)
C15 N35 C55 123.0(4)
C45 N35 C55 123.5(4)
C16 N36 C56 122.7(4)
C16 N36 C46 112.5(4)
C56 N36 C46 122.7(4)
C17 N37 C47 112.6(3)
C17 N37 C57 121.5(3)
C47 N37 C57 123.4(4)
C11 N41 C57 122.8(3)
C11 N41 C31 112.4(3)
C57 N41 C31 123.5(3)
C12 N42 C32 112.2(3)
C12 N42 C51 123.2(4)
C32 N42 C51 122.7(4)
C13 N43 C52 122.8(4)
C13 N43 C33 112.3(4)
C52 N43 C33 123.7(5)
C14 N44 C53 122.8(4)
C14 N44 C34 111.9(4)
C53 N44 C34 123.3(4)
C15 N45 C35 112.8(4)
C15 N45 C54 122.3(4)
C35 N45 C54 122.6(4)
C16 N46 C55 123.7(4)
C16 N46 C36 111.5(4)
C55 N46 C36 122.3(4)
C17 N47 C37 112.3(4)
C17 N47 C56 121.0(4)
C37 N47 C56 124.7(3)
O36W O8W O33W 125.9(8)
O41W O14W O40W 148.6(13)
O30W O19W O31W 168.5(12)
O28W O16W O39W 100(2)
O47W O11W O30W 136(3)
O16W O28W O47W 163.1(17)
O16W O28W O39W 42.5(13)
O47W O28W O39W 152.8(19)
O42W O23W O41W 63.4(13)
O34W O24W O46W 21.1(16)
O19W O30W O11W 150.9(12)
O46W O34W O24W 135(3)
O14W O41W O42W 158.7(17)
O14W O41W O23W 140.3(15)
O42W O41W O23W 38.3(9)
O23W O42W O41W 78.4(15)
O16W O39W O28W 37.5(12)
O34W O46W O51W 137(4)
O34W O46W O24W 24.0(19)
O51W O46W O24W 157(3)
O17W O40W O14W 107.2(12)
O11W O47W O28W 146(4)

loop_
_geom_bond_atom_site_label_1
_geom_bond_atom_site_label_2
_geom_bond_distance
N1 O1 1.278(5)
N1 C8 1.334(5)
N1 C10 1.494(5)
N2 O2 1.268(4)
N2 C8 1.342(5)
N2 C9 1.481(5)
N3 C7 1.335(5)
N3 C6 1.379(5)
N4 C7 1.334(5)
N4 C1 1.374(5)
C1 C2 1.402(6)
C1 C6 1.402(6)
C2 C3 1.365(7)
C3 C4 1.416(8)
C4 C5 1.385(7)
C5 C6 1.379(6)
C7 C8 1.431(5)
C9 C91B 1.38(2)
C9 C92A 1.479(7)
C9 C10 1.544(5)
C9 C91A 1.569(7)
C9 C92B 1.87(2)
C10A C10 1.491(7)
C10B C10 1.529(6)
C10C C10 1.51(3)
C10D C10 1.47(3)
O11 C11 1.228(5)
O12 C12 1.221(5)
O13 C13 1.229(6)
O14 C14 1.232(5)
O15 C15 1.220(6)
O16 C16 1.226(5)
O17 C17 1.208(5)
O21 C21 1.220(6)
O22 C22 1.223(7)
O23 C23 1.226(6)
O24 C24 1.213(5)
O25 C25 1.212(6)
O26 C26 1.219(6)
O27 C27 1.251(6)
C11 N41 1.366(5)
C11 N31 1.368(5)
C12 N42 1.368(6)
C12 N32 1.369(5)
C13 N33 1.360(6)
C13 N43 1.370(7)
C14 N34 1.354(7)
C14 N44 1.370(7)
C15 N35 1.369(7)
C15 N45 1.384(6)
C16 N36 1.353(6)
C16 N46 1.370(6)
C17 N47 1.370(5)
C17 N37 1.371(6)
C21 N11 1.381(7)
C21 N21 1.383(6)
C22 N12 1.352(6)
C22 N22 1.370(7)
C23 N13 1.363(7)
C23 N23 1.383(7)
C24 N14 1.359(6)
C24 N24 1.381(6)
C25 N25 1.379(6)
C25 N15 1.380(7)
C26 N16 1.372(6)
C26 N26 1.373(6)
C27 N27 1.350(6)
C27 N17 1.354(7)
C31 N11 1.438(6)
C31 N41 1.443(5)
C31 C41 1.544(6)
C32 N12 1.453(7)
C32 N42 1.456(6)
C32 C42 1.554(7)
C33 N43 1.456(6)
C33 N13 1.459(7)
C33 C43 1.555(8)
C34 N44 1.439(5)
C34 N14 1.459(6)
C34 C44 1.535(8)
C35 N45 1.442(6)
C35 N15 1.445(6)
C35 C45 1.557(7)
C36 N46 1.445(6)
C36 N16 1.448(5)
C36 C46 1.536(7)
C37 N47 1.442(6)
C37 N17 1.447(6)
C37 C47 1.531(7)
C41 N21 1.432(6)
C41 N31 1.443(5)
C42 N22 1.425(7)
C42 N32 1.442(7)
C43 N23 1.440(6)
C43 N33 1.468(7)
C44 N34 1.446(5)
C44 N24 1.448(6)
C45 N25 1.432(6)
C45 N35 1.447(6)
C46 N26 1.444(6)
C46 N36 1.455(6)
C47 N37 1.445(5)
C47 N27 1.455(6)
C51 N31 1.442(5)
C51 N42 1.457(5)
C52 N43 1.440(7)
C52 N32 1.450(6)
C53 N44 1.426(7)
C53 N33 1.449(7)
C54 N34 1.437(7)
C54 N45 1.444(7)
C55 N46 1.424(6)
C55 N35 1.451(6)
C56 N36 1.449(6)
C56 N47 1.464(6)
C57 N41 1.430(5)
C57 N37 1.452(5)
C61 N12 1.437(7)
C61 N21 1.441(6)
C62 N13 1.440(8)
C62 N22 1.452(7)
C63 N23 1.412(7)
C63 N14 1.444(6)
C64 N15 1.440(6)
C64 N24 1.448(6)
C65 N25 1.445(6)
C65 N16 1.446(6)
C66 N26 1.427(7)
C66 N17 1.452(6)
C67 N11 1.444(6)
C67 N27 1.445(7)
O8W O36W 1.246(15)
O8W O33W 1.573(14)
O6W O50W 0.75(3)
O7W O44W 0.82(2)
O15W O38W 0.925(19)
O13W O49W 0.835(15)
O14W O41W 1.101(19)
O14W O40W 1.72(2)
O19W O30W 1.230(17)
O19W O31W 1.45(2)
O16W O28W 0.914(9)
O16W O39W 1.01(3)
O11W O47W 0.73(3)
O11W O30W 1.552(18)
O17W O40W 1.65(2)
O18W O37W 1.250(15)
O21W O32W 0.826(12)
O28W O47W 1.35(3)
O28W O39W 1.48(3)
O23W O42W 1.10(2)
O23W O41W 1.73(2)
O24W O34W 1.01(2)
O24W O46W 1.77(3)
O22W O35W 0.905(18)
O26W O45W 0.879(19)
O34W O46W 0.90(3)
O41W O42W 1.58(3)
O43W O48W 1.77(3)
O46W O51W 1.11(3)

loop_
_geom_hbond_atom_site_label_D
_geom_hbond_atom_site_label_H
_geom_hbond_atom_site_label_A
_geom_hbond_distance_DH
_geom_hbond_distance_HA
_geom_hbond_distance_DA
_geom_hbond_angle_DHA
N4 H4B O27 0.88 1.95 2.757(5) 151.7
N4 H4B O1 0.88 2.32 2.841(5) 117.9
